data_4131597
loop_
_publ_author_name
'Chogii, Isaac'
'Das, Pradipta'
'Fell, Jason S.'
'Scott, Kevin A.'
'Crawford, Mark N.'
'Houk, K. N.'
'Njardarson, Jon T.'

_publ_section_title
;
 New Class of Anion-Accelerated Amino-Cope Rearrangements as Gateway to
 Diverse Chiral Structures.
;
_journal_issue 37
_journal_name_full 'Journal of the American Chemical Society'
_journal_page_first 13141
_journal_page_last 13146
_journal_paper_doi 10.1021/jacs.7b07319
_journal_volume 139
_journal_year 2017
_chemical_absolute_configuration ad
_chemical_formula_moiety 'C23 H25 N O2 S'
_chemical_formula_sum 'C23 H25 N O2 S'
_chemical_formula_weight 379.50
_space_group_crystal_system orthorhombic
_space_group_IT_number 19
_space_group_name_Hall 'P 2ac 2ab'
_space_group_name_H-M_alt 'P 21 21 21'
_atom_sites_solution_hydrogens geom
_audit_creation_date 2016-01-11
_audit_creation_method
;
Olex2 1.2
(compiled 2015.09.30 svn.r3233 for OlexSys, GUI svn.r5103)
;
_cell_angle_alpha 90
_cell_angle_beta 90
_cell_angle_gamma 90
_cell_formula_units_Z 4
_cell_length_a 5.6544(2)
_cell_length_b 10.1560(5)
_cell_length_c 34.5988(15)
_cell_measurement_reflns_used 5550
_cell_measurement_temperature 100(2)
_cell_measurement_theta_max 25.79
_cell_measurement_theta_min 2.33
_cell_volume 1986.87(15)
_computing_cell_refinement 'SAINT v8.34A (Bruker, 2013)'
_computing_data_reduction 'SAINT v8.34A (Bruker, 2013)'
_computing_molecular_graphics 'Olex2 (Dolomanov et al., 2009)'
_computing_publication_material 'Olex2 (Dolomanov et al., 2009)'
_computing_structure_refinement 'ShelXL (Sheldrick, 2015)'
_computing_structure_solution 'XT (Sheldrick, 2015)'
_diffrn_ambient_temperature 100.02
_diffrn_measured_fraction_theta_full 1.000
_diffrn_measured_fraction_theta_max 0.998
_diffrn_measurement_device_type 'Bruker APEX-II CCD'
_diffrn_measurement_method '\f and \w scans'
_diffrn_radiation_type MoK\a
_diffrn_radiation_wavelength 0.71073
_diffrn_reflns_av_R_equivalents 0.0423
_diffrn_reflns_av_unetI/netI 0.0360
_diffrn_reflns_Laue_measured_fraction_full 1.000
_diffrn_reflns_Laue_measured_fraction_max 0.998
_diffrn_reflns_limit_h_max 6
_diffrn_reflns_limit_h_min -7
_diffrn_reflns_limit_k_max 12
_diffrn_reflns_limit_k_min -11
_diffrn_reflns_limit_l_max 43
_diffrn_reflns_limit_l_min -43
_diffrn_reflns_number 19935
_diffrn_reflns_point_group_measured_fraction_full 1.000
_diffrn_reflns_point_group_measured_fraction_max 0.998
_diffrn_reflns_theta_full 26.000
_diffrn_reflns_theta_max 26.379
_diffrn_reflns_theta_min 2.090
_diffrn_standards_number 0
_exptl_absorpt_coefficient_mu 0.181
_exptl_absorpt_correction_T_max 0.7454
_exptl_absorpt_correction_T_min 0.6279
_exptl_absorpt_correction_type multi-scan
_exptl_absorpt_process_details
;
SADABS-2012/1 (Bruker,2012) was used for absorption correction.
wR2(int) was 0.0663 before and 0.0493 after correction.
The Ratio of minimum to maximum transmission is 0.8424.
The \l/2 correction factor is 0.0015.
;
_exptl_crystal_colour 'clear yellowish yellow'
_exptl_crystal_colour_lustre clear
_exptl_crystal_colour_modifier yellowish
_exptl_crystal_colour_primary yellow
_exptl_crystal_density_diffrn 1.269
_exptl_crystal_description cube
_exptl_crystal_F_000 808
_exptl_crystal_size_max 0.6
_exptl_crystal_size_mid 0.6
_exptl_crystal_size_min 0.6
_refine_diff_density_max 0.218
_refine_diff_density_min -0.239
_refine_diff_density_rms 0.040
_refine_ls_abs_structure_details
;
 Flack x determined using 1431 quotients [(I+)-(I-)]/[(I+)+(I-)]
 (Parsons, Flack and Wagner, Acta Cryst. B69 (2013) 249-259).
;
_refine_ls_abs_structure_Flack -0.06(3)
_refine_ls_extinction_method none
_refine_ls_goodness_of_fit_ref 0.772
_refine_ls_hydrogen_treatment constr
_refine_ls_matrix_type full
_refine_ls_number_parameters 247
_refine_ls_number_reflns 4048
_refine_ls_number_restraints 0
_refine_ls_restrained_S_all 0.772
_refine_ls_R_factor_all 0.0375
_refine_ls_R_factor_gt 0.0324
_refine_ls_shift/su_max 0.001
_refine_ls_shift/su_mean 0.000
_refine_ls_structure_factor_coef Fsqd
_refine_ls_weighting_details 'w=1/[\s^2^(Fo^2^)+(0.1000P)^2^] where P=(Fo^2^+2Fc^2^)/3'
_refine_ls_weighting_scheme calc
_refine_ls_wR_factor_gt 0.0927
_refine_ls_wR_factor_ref 0.0986
_reflns_Friedel_coverage 0.701
_reflns_Friedel_fraction_full 1.000
_reflns_Friedel_fraction_max 0.996
_reflns_number_gt 3690
_reflns_number_total 4048
_reflns_threshold_expression 'I > 2\s(I)'
_cod_data_source_file ja7b07319_si_002.cif
_cod_data_source_block mo_chiii255_0m
_cod_database_code 4131597
_shelx_space_group_comment
;
The symmetry employed for this shelxl refinement is uniquely defined
by the following loop, which should always be used as a source of
symmetry information in preference to the above space-group names.
They are only intended as comments.
;
_shelx_estimated_absorpt_t_max 0.899
_shelx_estimated_absorpt_t_min 0.899
_olex2_refinement_description
;
1. Fixed Uiso
 At 1.2 times of:
  All C(H) groups, All C(H,H) groups, All N(H) groups
 At 1.5 times of:
  All C(H,H,H) groups
2.a Ternary CH refined with riding coordinates:
 C13(H13)
2.b Secondary CH2 refined with riding coordinates:
 C12(H12A,H12B)
2.c Aromatic/amide H refined with riding coordinates:
 N1(H1), C7(H7), C1(H1A), C19(H19), C15(H15), C11(H11), C4(H4), C18(H18),
 C8(H8), C9(H9), C16(H16), C10(H10), C17(H17)
2.d Idealised Me refined as rotating group:
 C23(H23A,H23B,H23C), C21(H21A,H21B,H21C), C22(H22A,H22B,H22C)
;
_shelx_shelxl_version_number 2014/7
_olex2_submission_special_instructions 'No special instructions were received'

loop_
_space_group_symop_operation_xyz
'x, y, z'
'-x+1/2, -y, z+1/2'
'-x, y+1/2, -z+1/2'
'x+1/2, -y+1/2, -z'

loop_
_atom_site_label
_atom_site_type_symbol
_atom_site_fract_x
_atom_site_fract_y
_atom_site_fract_z
_atom_site_U_iso_or_equiv
_atom_site_adp_type
_atom_site_occupancy
_atom_site_site_symmetry_order
_atom_site_calc_flag
_atom_site_refinement_flags_posn
S1 S 1.02615(10) 0.61137(6) 0.71726(2) 0.01482(16) Uani 1 1 d .
O1 O 1.1299(3) 0.73077(19) 0.69939(5) 0.0211(4) Uani 1 1 d .
O2 O 0.5034(3) 0.38223(16) 0.66166(5) 0.0203(4) Uani 1 1 d .
N1 N 0.8136(4) 0.5583(2) 0.68658(5) 0.0176(4) Uani 1 1 d .
H1 H 0.7758 0.4742 0.6867 0.021 Uiso 1 1 calc R
C3 C 0.4229(4) 0.4707(2) 0.63988(6) 0.0146(5) Uani 1 1 d .
C7 C -0.1946(4) 0.3923(2) 0.56430(7) 0.0153(5) Uani 1 1 d .
H7 H -0.2169 0.3706 0.5908 0.018 Uiso 1 1 calc R
C1 C 0.6989(4) 0.6399(2) 0.66174(6) 0.0147(5) Uani 1 1 d .
H1A H 0.7501 0.7289 0.6605 0.018 Uiso 1 1 calc R
C13 C 0.3878(4) 0.7018(2) 0.61275(6) 0.0128(5) Uani 1 1 d .
H13 H 0.2397 0.7281 0.6265 0.015 Uiso 1 1 calc R
C19 C 0.4686(5) 0.9431(2) 0.62493(7) 0.0185(5) Uani 1 1 d .
H19 H 0.3300 0.9460 0.6404 0.022 Uiso 1 1 calc R
C6 C 0.0001(4) 0.4683(2) 0.55323(6) 0.0139(5) Uani 1 1 d .
C23 C 0.6940(4) 0.7873(2) 0.74559(7) 0.0184(5) Uani 1 1 d .
H23A H 0.7933 0.8525 0.7324 0.028 Uiso 1 1 calc GR
H23B H 0.6201 0.8278 0.7683 0.028 Uiso 1 1 calc GR
H23C H 0.5708 0.7564 0.7279 0.028 Uiso 1 1 calc GR
C2 C 0.5159(4) 0.6033(2) 0.63850(6) 0.0136(5) Uani 1 1 d .
C20 C 0.8451(4) 0.6719(2) 0.75824(7) 0.0142(5) Uani 1 1 d .
C14 C 0.5310(4) 0.8259(2) 0.60634(6) 0.0139(5) Uani 1 1 d .
C5 C 0.1776(4) 0.5113(2) 0.58204(6) 0.0133(5) Uani 1 1 d .
C15 C 0.7346(4) 0.8248(2) 0.58360(7) 0.0177(5) Uani 1 1 d .
H15 H 0.7792 0.7463 0.5706 0.021 Uiso 1 1 calc R
C12 C 0.3135(4) 0.6370(2) 0.57468(6) 0.0142(5) Uani 1 1 d .
H12A H 0.2136 0.6988 0.5597 0.017 Uiso 1 1 calc R
H12B H 0.4560 0.6170 0.5591 0.017 Uiso 1 1 calc R
C11 C 0.0261(4) 0.5014(2) 0.51413(6) 0.0172(5) Uani 1 1 d .
H11 H 0.1551 0.5549 0.5062 0.021 Uiso 1 1 calc R
C21 C 0.6953(5) 0.5574(3) 0.77277(7) 0.0226(6) Uani 1 1 d .
H21A H 0.5803 0.5325 0.7529 0.034 Uiso 1 1 calc GR
H21B H 0.6114 0.5839 0.7963 0.034 Uiso 1 1 calc GR
H21C H 0.7979 0.4821 0.7785 0.034 Uiso 1 1 calc GR
C4 C 0.2278(4) 0.4374(2) 0.61336(7) 0.0170(5) Uani 1 1 d .
H4 H 0.1347 0.3615 0.6185 0.020 Uiso 1 1 calc R
C18 C 0.6071(5) 1.0559(3) 0.62102(7) 0.0237(6) Uani 1 1 d .
H18 H 0.5626 1.1350 0.6337 0.028 Uiso 1 1 calc R
C8 C -0.3557(5) 0.3483(2) 0.53694(7) 0.0194(5) Uani 1 1 d .
H8 H -0.4867 0.2961 0.5448 0.023 Uiso 1 1 calc R
C9 C -0.3269(4) 0.3800(3) 0.49818(7) 0.0195(5) Uani 1 1 d .
H9 H -0.4374 0.3494 0.4795 0.023 Uiso 1 1 calc R
C16 C 0.8727(5) 0.9368(3) 0.57973(8) 0.0239(6) Uani 1 1 d .
H16 H 1.0108 0.9346 0.5641 0.029 Uiso 1 1 calc R
C10 C -0.1353(4) 0.4567(2) 0.48682(7) 0.0191(5) Uani 1 1 d .
H10 H -0.1147 0.4786 0.4603 0.023 Uiso 1 1 calc R
C17 C 0.8097(5) 1.0521(3) 0.59862(8) 0.0241(6) Uani 1 1 d .
H17 H 0.9057 1.1284 0.5962 0.029 Uiso 1 1 calc R
C22 C 1.0307(5) 0.7127(3) 0.78827(7) 0.0232(6) Uani 1 1 d .
H22A H 1.1273 0.6361 0.7952 0.035 Uiso 1 1 calc GR
H22B H 0.9511 0.7465 0.8114 0.035 Uiso 1 1 calc GR
H22C H 1.1323 0.7815 0.7774 0.035 Uiso 1 1 calc GR

loop_
_atom_site_aniso_label
_atom_site_aniso_U_11
_atom_site_aniso_U_22
_atom_site_aniso_U_33
_atom_site_aniso_U_23
_atom_site_aniso_U_13
_atom_site_aniso_U_12
S1 0.0136(3) 0.0183(3) 0.0126(3) -0.0022(2) -0.0017(2) 0.0029(2)
O1 0.0173(9) 0.0293(10) 0.0166(8) -0.0001(8) 0.0024(7) -0.0052(8)
O2 0.0293(9) 0.0168(8) 0.0147(8) 0.0037(6) -0.0043(7) -0.0013(8)
N1 0.0244(11) 0.0125(9) 0.0158(10) -0.0011(8) -0.0062(9) 0.0008(9)
C3 0.0168(12) 0.0164(12) 0.0106(10) 0.0005(9) 0.0039(9) 0.0001(9)
C7 0.0159(11) 0.0133(11) 0.0168(11) -0.0006(10) 0.0022(9) 0.0008(10)
C1 0.0188(12) 0.0133(11) 0.0122(11) -0.0011(9) 0.0020(9) 0.0011(9)
C13 0.0141(11) 0.0118(11) 0.0125(11) 0.0010(9) -0.0007(9) 0.0003(9)
C19 0.0220(12) 0.0179(12) 0.0157(11) -0.0021(9) -0.0023(10) 0.0006(10)
C6 0.0148(12) 0.0127(10) 0.0141(11) -0.0029(8) 0.0011(9) 0.0019(9)
C23 0.0179(12) 0.0153(12) 0.0219(12) -0.0027(10) 0.0005(10) 0.0016(10)
C2 0.0157(11) 0.0157(11) 0.0093(10) -0.0003(8) 0.0015(8) 0.0014(10)
C20 0.0133(11) 0.0158(11) 0.0134(10) -0.0029(9) 0.0014(9) 0.0010(9)
C14 0.0162(11) 0.0133(10) 0.0122(10) 0.0019(8) -0.0050(9) -0.0013(9)
C5 0.0135(11) 0.0132(11) 0.0132(10) -0.0015(9) 0.0033(9) -0.0004(9)
C15 0.0176(13) 0.0158(12) 0.0199(12) 0.0023(10) -0.0006(10) 0.0008(10)
C12 0.0156(11) 0.0149(11) 0.0121(10) 0.0008(9) -0.0007(9) -0.0004(9)
C11 0.0171(11) 0.0186(12) 0.0160(11) -0.0017(9) 0.0007(9) 0.0005(10)
C21 0.0218(13) 0.0214(13) 0.0245(13) 0.0047(11) 0.0039(11) -0.0015(11)
C4 0.0177(12) 0.0164(11) 0.0168(12) -0.0011(9) 0.0021(10) -0.0022(9)
C18 0.0348(15) 0.0142(12) 0.0223(13) -0.0021(10) -0.0074(11) 0.0010(11)
C8 0.0162(12) 0.0154(11) 0.0265(12) -0.0054(10) 0.0007(10) -0.0006(10)
C9 0.0168(11) 0.0196(12) 0.0221(12) -0.0073(10) -0.0072(9) 0.0011(11)
C16 0.0175(12) 0.0240(13) 0.0301(14) 0.0079(11) -0.0018(11) -0.0018(10)
C10 0.0196(12) 0.0210(13) 0.0168(11) -0.0021(10) -0.0037(10) 0.0032(11)
C17 0.0273(13) 0.0168(12) 0.0281(14) 0.0075(10) -0.0089(11) -0.0090(11)
C22 0.0225(13) 0.0290(14) 0.0181(12) -0.0056(10) -0.0044(11) 0.0031(11)

loop_
_atom_type_symbol
_atom_type_description
_atom_type_scat_dispersion_real
_atom_type_scat_dispersion_imag
_atom_type_scat_source
C C 0.0033 0.0016 'International Tables Vol C Tables 4.2.6.8 and 6.1.1.4'
H H 0.0000 0.0000 'International Tables Vol C Tables 4.2.6.8 and 6.1.1.4'
N N 0.0061 0.0033 'International Tables Vol C Tables 4.2.6.8 and 6.1.1.4'
O O 0.0106 0.0060 'International Tables Vol C Tables 4.2.6.8 and 6.1.1.4'
S S 0.1246 0.1234 'International Tables Vol C Tables 4.2.6.8 and 6.1.1.4'

loop_
_geom_angle_atom_site_label_1
_geom_angle_atom_site_label_2
_geom_angle_atom_site_label_3
_geom_angle
O1 S1 N1 106.27(10)
O1 S1 C20 105.46(10)
N1 S1 C20 101.14(11)
S1 N1 H1 118.6
C1 N1 S1 122.80(17)
C1 N1 H1 118.6
O2 C3 C2 123.6(2)
O2 C3 C4 118.6(2)
C2 C3 C4 117.7(2)
C6 C7 H7 119.7
C8 C7 H7 119.7
C8 C7 C6 120.5(2)
N1 C1 H1A 117.6
N1 C1 C2 124.8(2)
C2 C1 H1A 117.6
C2 C13 H13 107.2
C2 C13 C12 110.60(19)
C14 C13 H13 107.2
C14 C13 C2 112.19(19)
C14 C13 C12 112.24(18)
C12 C13 H13 107.2
C14 C19 H19 119.6
C18 C19 H19 119.6
C18 C19 C14 120.9(2)
C7 C6 C5 120.8(2)
C7 C6 C11 118.6(2)
C11 C6 C5 120.5(2)
H23A C23 H23B 109.5
H23A C23 H23C 109.5
H23B C23 H23C 109.5
C20 C23 H23A 109.5
C20 C23 H23B 109.5
C20 C23 H23C 109.5
C3 C2 C13 117.22(19)
C1 C2 C3 120.7(2)
C1 C2 C13 121.9(2)
C23 C20 S1 110.30(16)
C23 C20 C21 111.9(2)
C23 C20 C22 111.9(2)
C21 C20 S1 107.84(16)
C21 C20 C22 111.3(2)
C22 C20 S1 103.27(16)
C19 C14 C13 120.4(2)
C15 C14 C13 121.1(2)
C15 C14 C19 118.3(2)
C6 C5 C12 118.74(19)
C4 C5 C6 121.3(2)
C4 C5 C12 119.9(2)
C14 C15 H15 119.6
C16 C15 C14 120.9(2)
C16 C15 H15 119.6
C13 C12 H12A 109.5
C13 C12 H12B 109.5
C5 C12 C13 110.95(18)
C5 C12 H12A 109.5
C5 C12 H12B 109.5
H12A C12 H12B 108.0
C6 C11 H11 119.7
C10 C11 C6 120.6(2)
C10 C11 H11 119.7
C20 C21 H21A 109.5
C20 C21 H21B 109.5
C20 C21 H21C 109.5
H21A C21 H21B 109.5
H21A C21 H21C 109.5
H21B C21 H21C 109.5
C3 C4 H4 119.0
C5 C4 C3 122.0(2)
C5 C4 H4 119.0
C19 C18 H18 120.1
C17 C18 C19 119.8(2)
C17 C18 H18 120.1
C7 C8 H8 119.8
C7 C8 C9 120.5(2)
C9 C8 H8 119.8
C8 C9 H9 120.2
C8 C9 C10 119.6(2)
C10 C9 H9 120.2
C15 C16 H16 119.9
C15 C16 C17 120.2(2)
C17 C16 H16 119.9
C11 C10 C9 120.1(2)
C11 C10 H10 119.9
C9 C10 H10 119.9
C18 C17 C16 120.0(2)
C18 C17 H17 120.0
C16 C17 H17 120.0
C20 C22 H22A 109.5
C20 C22 H22B 109.5
C20 C22 H22C 109.5
H22A C22 H22B 109.5
H22A C22 H22C 109.5
H22B C22 H22C 109.5

loop_
_geom_bond_atom_site_label_1
_geom_bond_atom_site_label_2
_geom_bond_distance
S1 O1 1.4824(19)
S1 N1 1.692(2)
S1 C20 1.854(2)
O2 C3 1.258(3)
N1 H1 0.8800
N1 C1 1.359(3)
C3 C2 1.447(3)
C3 C4 1.474(3)
C7 H7 0.9500
C7 C6 1.398(3)
C7 C8 1.388(3)
C1 H1A 0.9500
C1 C2 1.362(3)
C13 H13 1.0000
C13 C2 1.522(3)
C13 C14 1.515(3)
C13 C12 1.531(3)
C19 H19 0.9500
C19 C14 1.398(3)
C19 C18 1.394(4)
C6 C5 1.481(3)
C6 C11 1.402(3)
C23 H23A 0.9800
C23 H23B 0.9800
C23 H23C 0.9800
C23 C20 1.515(3)
C20 C21 1.524(3)
C20 C22 1.534(3)
C14 C15 1.394(3)
C5 C12 1.511(3)
C5 C4 1.349(3)
C15 H15 0.9500
C15 C16 1.386(4)
C12 H12A 0.9900
C12 H12B 0.9900
C11 H11 0.9500
C11 C10 1.390(3)
C21 H21A 0.9800
C21 H21B 0.9800
C21 H21C 0.9800
C4 H4 0.9500
C18 H18 0.9500
C18 C17 1.384(4)
C8 H8 0.9500
C8 C9 1.389(4)
C9 H9 0.9500
C9 C10 1.392(4)
C16 H16 0.9500
C16 C17 1.388(4)
C10 H10 0.9500
C17 H17 0.9500
C22 H22A 0.9800
C22 H22B 0.9800
C22 H22C 0.9800

loop_
_geom_torsion_atom_site_label_1
_geom_torsion_atom_site_label_2
_geom_torsion_atom_site_label_3
_geom_torsion_atom_site_label_4
_geom_torsion
S1 N1 C1 C2 -175.22(18)
O1 S1 N1 C1 -25.9(2)
O1 S1 C20 C23 46.44(18)
O1 S1 C20 C21 168.87(16)
O1 S1 C20 C22 -73.23(17)
O2 C3 C2 C1 -0.7(3)
O2 C3 C2 C13 -175.7(2)
O2 C3 C4 C5 -160.4(2)
N1 S1 C20 C23 -64.09(18)
N1 S1 C20 C21 58.34(18)
N1 S1 C20 C22 176.24(16)
N1 C1 C2 C3 2.3(4)
N1 C1 C2 C13 177.0(2)
C7 C6 C5 C12 -152.3(2)
C7 C6 C5 C4 31.2(3)
C7 C6 C11 C10 -1.7(3)
C7 C8 C9 C10 -0.2(4)
C13 C14 C15 C16 -176.1(2)
C19 C14 C15 C16 0.5(3)
C19 C18 C17 C16 0.8(4)
C6 C7 C8 C9 -0.5(4)
C6 C5 C12 C13 151.6(2)
C6 C5 C4 C3 172.7(2)
C6 C11 C10 C9 1.0(4)
C2 C3 C4 C5 17.8(3)
C2 C13 C14 C19 -105.9(2)
C2 C13 C14 C15 70.6(3)
C2 C13 C12 C5 52.1(3)
C20 S1 N1 C1 84.0(2)
C14 C13 C2 C3 -166.71(19)
C14 C13 C2 C1 18.4(3)
C14 C13 C12 C5 178.26(19)
C14 C19 C18 C17 -0.3(4)
C14 C15 C16 C17 0.1(4)
C5 C6 C11 C10 177.5(2)
C15 C16 C17 C18 -0.7(4)
C12 C13 C2 C3 -40.6(3)
C12 C13 C2 C1 144.6(2)
C12 C13 C14 C19 128.8(2)
C12 C13 C14 C15 -54.7(3)
C12 C5 C4 C3 -3.8(3)
C11 C6 C5 C12 28.7(3)
C11 C6 C5 C4 -147.9(2)
C4 C3 C2 C1 -178.8(2)
C4 C3 C2 C13 6.2(3)
C4 C5 C12 C13 -31.9(3)
C18 C19 C14 C13 176.2(2)
C18 C19 C14 C15 -0.4(4)
C8 C7 C6 C5 -177.7(2)
C8 C7 C6 C11 1.4(3)
C8 C9 C10 C11 0.0(4)
